data_7202196
loop_
_publ_author_name
'Akutsu, Hiroki'
'Sato, Keiko'
'Yamashita, Shinji'
'Yamada, Jun-ichi'
'Nakatsuji, Shin'ichi'
'Turner, Scott S.'

_publ_section_title
;
 The first organic paramagnetic metal containing the aminoxyl radical
;
_journal_issue 28
_journal_name_full 'Journal of Materials Chemistry'
_journal_page_first 3313
_journal_paper_doi 10.1039/b806694a
_journal_volume 18
_journal_year 2008
_chemical_formula_moiety 'C24 H20 P, C10 H18 N2 O5 S'
_chemical_formula_sum 'C34 H38 N2 O5 P S'
_chemical_formula_weight 617.72
_space_group_IT_number 2
_symmetry_cell_setting triclinic
_symmetry_Int_Tables_number 2
_symmetry_space_group_name_Hall '-P 1'
_symmetry_space_group_name_H-M 'P -1'
_cell_angle_alpha 95.75(3)
_cell_angle_beta 111.52(2)
_cell_angle_gamma 83.20(2)
_cell_formula_units_Z 2
_cell_length_a 12.042(3)
_cell_length_b 12.306(3)
_cell_length_c 11.691(4)
_cell_measurement_reflns_used 25
_cell_measurement_temperature 294.1
_cell_measurement_theta_max 15.0
_cell_measurement_theta_min 14.9
_cell_volume 1597.3(8)
_computing_cell_refinement 'MSC/AFC Diffractometer Control'
_computing_data_collection 'MSC/AFC Diffractometer Control'
_computing_data_reduction CrystalStructure
_computing_publication_material 'CrystalStructure 3.8'
_computing_structure_refinement CRYSTALS
_computing_structure_solution SIR92
_diffrn_measured_fraction_theta_full 0.996
_diffrn_measured_fraction_theta_max 0.996
_diffrn_measurement_device_type 'Rigaku AFC5R'
_diffrn_measurement_method \w-2\q
_diffrn_radiation_type 'Mo K\a'
_diffrn_radiation_wavelength 0.71069
_diffrn_reflns_av_R_equivalents 0.012
_diffrn_reflns_limit_h_max 15
_diffrn_reflns_limit_h_min 0
_diffrn_reflns_limit_k_max 15
_diffrn_reflns_limit_k_min -15
_diffrn_reflns_limit_l_max 14
_diffrn_reflns_limit_l_min -15
_diffrn_reflns_number 7690
_diffrn_reflns_theta_full 27.55
_diffrn_reflns_theta_max 27.55
_diffrn_standards_decay_% 0.41
_diffrn_standards_interval_count 0
_diffrn_standards_number 3
_exptl_absorpt_coefficient_mu 0.195
_exptl_absorpt_correction_T_max 0.925
_exptl_absorpt_correction_T_min 0.735
_exptl_absorpt_correction_type psi-scan
_exptl_absorpt_process_details '(North, Phillips & Mathews, 1968)'
_exptl_crystal_colour yellow
_exptl_crystal_density_diffrn 1.284
_exptl_crystal_density_method 'not measured'
_exptl_crystal_description block
_exptl_crystal_F_000 654.00
_exptl_crystal_size_max 0.50
_exptl_crystal_size_mid 0.40
_exptl_crystal_size_min 0.40
_refine_diff_density_max 0.41
_refine_diff_density_min -0.54
_refine_ls_extinction_method none
_refine_ls_goodness_of_fit_ref 1.053
_refine_ls_hydrogen_treatment refall
_refine_ls_number_parameters 426
_refine_ls_number_reflns 5320
_refine_ls_R_factor_gt 0.0516
_refine_ls_shift/su_max 0.0000
_refine_ls_structure_factor_coef F
_refine_ls_weighting_details
;
Chebychev polynomial with 3 parameters (Carruthers & Watkin, 1979)
6.0395 1.4341 4.7615
;
_refine_ls_weighting_scheme calc
_refine_ls_wR_factor_ref 0.0597
_reflns_number_gt 5316
_reflns_number_total 7342
_reflns_threshold_expression F^2^>2.0\s(F^2^)
_cod_data_source_file b806694a.txt
_cod_data_source_block '_TPPpcnm'
_cod_original_cell_volume 1597.4(8)
_cod_original_formula_sum 'C34 H38 N2 O5 P S '
_cod_database_code 7202196

loop_
_symmetry_equiv_pos_site_id
_symmetry_equiv_pos_as_xyz
1 +X,+Y,+Z
2 -X,-Y,-Z

loop_
_atom_site_label
_atom_site_type_symbol
_atom_site_fract_x
_atom_site_fract_y
_atom_site_fract_z
_atom_site_U_iso_or_equiv
_atom_site_adp_type
_atom_site_occupancy
_atom_site_symmetry_multiplicity
_atom_site_calc_flag
_atom_site_refinement_flags
_atom_site_disorder_assembly
_atom_site_disorder_group
S(1) S 0.56489(4) 0.35275(4) 0.16889(5) 0.04000(13) Uani 1.00 1 d . . .
P(1) P 0.24708(4) 0.11141(4) 0.33896(4) 0.02893(10) Uani 1.00 1 d . . .
O(1) O 0.0616(2) 0.2662(2) -0.39227(19) 0.0875(7) Uani 1.00 1 d . . .
O(2) O 0.21621(17) 0.3644(2) 0.10118(16) 0.0693(6) Uani 1.00 1 d . . .
O(3) O 0.52337(18) 0.24455(14) 0.14531(18) 0.0580(5) Uani 1.00 1 d . . .
O(4) O 0.59352(16) 0.38502(15) 0.06713(17) 0.0558(4) Uani 1.00 1 d . . .
O(5) O 0.65822(15) 0.37043(17) 0.28885(17) 0.0618(5) Uani 1.00 1 d . . .
N(1) N 0.07308(19) 0.32171(18) -0.29144(17) 0.0542(5) Uani 1.00 1 d . . .
N(2) N 0.34647(15) 0.45710(16) 0.05921(16) 0.0421(4) Uani 1.00 1 d . . .
C(1) C -0.0291(2) 0.3850(2) -0.2659(2) 0.0631(7) Uani 1.00 1 d . . .
C(2) C -0.1293(3) 0.3110(3) -0.2888(4) 0.1016(13) Uani 1.00 1 d . . .
C(3) C -0.0744(4) 0.4795(3) -0.3471(4) 0.1218(15) Uani 1.00 1 d . . .
C(4) C 0.1893(2) 0.32170(19) -0.18765(19) 0.0450(5) Uani 1.00 1 d . . .
C(5) C 0.2161(3) 0.2133(2) -0.1284(3) 0.0729(9) Uani 1.00 1 d . . .
C(6) C 0.2883(2) 0.3389(3) -0.2334(2) 0.0739(9) Uani 1.00 1 d . . .
C(7) C 0.0290(2) 0.4210(2) -0.1291(2) 0.0588(6) Uani 1.00 1 d . . .
C(8) C 0.16256(18) 0.42036(18) -0.10581(19) 0.0417(5) Uani 1.00 1 d . . .
C(9) C 0.24268(18) 0.41115(19) 0.02931(18) 0.0420(5) Uani 1.00 1 d . . .
C(10) C 0.44160(18) 0.44728(19) 0.17653(19) 0.0429(5) Uani 1.00 1 d . . .
C(11) C 0.30683(16) 0.01840(16) 0.24309(17) 0.0345(4) Uani 1.00 1 d . . .
C(12) C 0.32956(19) -0.09305(18) 0.2623(2) 0.0434(5) Uani 1.00 1 d . . .
C(13) C 0.3750(2) -0.1625(2) 0.1849(2) 0.0576(6) Uani 1.00 1 d . . .
C(14) C 0.3963(2) -0.1224(2) 0.0906(2) 0.0585(7) Uani 1.00 1 d . . .
C(15) C 0.3743(2) -0.0125(2) 0.0716(2) 0.0539(6) Uani 1.00 1 d . . .
C(16) C 0.33093(19) 0.06007(19) 0.14824(19) 0.0435(5) Uani 1.00 1 d . . .
C(17) C 0.34667(16) 0.21743(15) 0.40571(16) 0.0311(4) Uani 1.00 1 d . . .
C(18) C 0.46253(18) 0.20299(18) 0.4047(2) 0.0432(5) Uani 1.00 1 d . . .
C(19) C 0.54451(19) 0.2789(2) 0.4684(2) 0.0473(5) Uani 1.00 1 d . . .
C(20) C 0.5098(2) 0.36789(18) 0.5327(2) 0.0455(5) Uani 1.00 1 d . . .
C(21) C 0.3943(2) 0.38441(18) 0.5322(2) 0.0468(5) Uani 1.00 1 d . . .
C(22) C 0.31246(18) 0.30876(17) 0.46967(19) 0.0399(4) Uani 1.00 1 d . . .
C(23) C 0.24013(16) 0.04100(15) 0.46275(16) 0.0324(4) Uani 1.00 1 d . . .
C(24) C 0.33009(18) 0.04770(18) 0.57899(18) 0.0391(4) Uani 1.00 1 d . . .
C(25) C 0.3271(2) -0.0121(2) 0.6722(2) 0.0486(5) Uani 1.00 1 d . . .
C(26) C 0.2362(2) -0.0780(2) 0.6505(2) 0.0536(6) Uani 1.00 1 d . . .
C(27) C 0.1458(2) -0.0845(2) 0.5352(2) 0.0551(6) Uani 1.00 1 d . . .
C(28) C 0.1470(2) -0.02463(19) 0.4421(2) 0.0456(5) Uani 1.00 1 d . . .
C(29) C 0.09719(16) 0.16394(16) 0.25077(18) 0.0352(4) Uani 1.00 1 d . . .
C(30) C 0.02710(18) 0.22143(18) 0.3130(2) 0.0426(5) Uani 1.00 1 d . . .
C(31) C -0.08844(19) 0.26425(19) 0.2462(2) 0.0522(6) Uani 1.00 1 d . . .
C(32) C -0.1337(2) 0.2480(2) 0.1196(2) 0.0624(7) Uani 1.00 1 d . . .
C(33) C -0.0659(2) 0.1892(3) 0.0588(2) 0.0739(8) Uani 1.00 1 d . . .
C(34) C 0.0511(2) 0.1469(2) 0.1232(2) 0.0579(6) Uani 1.00 1 d . . .
H(1) H 0.3581 0.4977 -0.0014 0.050 Uiso 1.00 1 c R . .
H(2) H -0.1417 0.3029 -0.2141 0.116 Uiso 1.00 1 c R . .
H(3) H -0.2033 0.3397 -0.3477 0.117 Uiso 1.00 1 c R . .
H(4) H -0.1088 0.2392 -0.3203 0.117 Uiso 1.00 1 c R . .
H(5) H -0.0979 0.5434 -0.3065 0.121 Uiso 1.00 1 c R . .
H(6) H -0.0085 0.4994 -0.3714 0.121 Uiso 1.00 1 c R . .
H(7) H -0.1376 0.4629 -0.4221 0.121 Uiso 1.00 1 c R . .
H(8) H 0.2124 0.2225 -0.0474 0.086 Uiso 1.00 1 c R . .
H(9) H 0.1578 0.1636 -0.1766 0.086 Uiso 1.00 1 c R . .
H(10) H 0.2938 0.1790 -0.1216 0.086 Uiso 1.00 1 c R . .
H(11) H 0.3612 0.3517 -0.1659 0.093 Uiso 1.00 1 c R . .
H(12) H 0.3032 0.2769 -0.2830 0.093 Uiso 1.00 1 c R . .
H(13) H 0.2657 0.4020 -0.2822 0.093 Uiso 1.00 1 c R . .
H(14) H -0.0042 0.4924 -0.1104 0.066 Uiso 1.00 1 c R . .
H(15) H 0.0163 0.3708 -0.0775 0.066 Uiso 1.00 1 c R . .
H(16) H 0.1761 0.4870 -0.1345 0.048 Uiso 1.00 1 c R . .
H(17) H 0.4101 0.4223 0.2327 0.049 Uiso 1.00 1 c R . .
H(18) H 0.4699 0.5179 0.2079 0.049 Uiso 1.00 1 c R . .
H(19) H 0.3129 -0.1217 0.3280 0.051 Uiso 1.00 1 c R . .
H(20) H 0.3913 -0.2403 0.1981 0.066 Uiso 1.00 1 c R . .
H(21) H 0.4270 -0.1708 0.0372 0.068 Uiso 1.00 1 c R . .
H(22) H 0.3896 0.0152 0.0049 0.065 Uiso 1.00 1 c R . .
H(23) H 0.3169 0.1380 0.1359 0.052 Uiso 1.00 1 c R . .
H(24) H 0.4863 0.1398 0.3600 0.052 Uiso 1.00 1 c R . .
H(25) H 0.6248 0.2694 0.4676 0.057 Uiso 1.00 1 c R . .
H(26) H 0.5667 0.4194 0.5779 0.054 Uiso 1.00 1 c R . .
H(27) H 0.3708 0.4489 0.5756 0.056 Uiso 1.00 1 c R . .
H(28) H 0.2319 0.3188 0.4702 0.047 Uiso 1.00 1 c R . .
H(29) H 0.3945 0.0937 0.5941 0.046 Uiso 1.00 1 c R . .
H(30) H 0.3891 -0.0068 0.7531 0.057 Uiso 1.00 1 c R . .
H(31) H 0.2359 -0.1204 0.7156 0.067 Uiso 1.00 1 c R . .
H(32) H 0.0816 -0.1308 0.5206 0.070 Uiso 1.00 1 c R . .
H(33) H 0.0835 -0.0280 0.3621 0.055 Uiso 1.00 1 c R . .
H(34) H 0.0590 0.2315 0.4020 0.050 Uiso 1.00 1 c R . .
H(35) H -0.1369 0.3050 0.2890 0.062 Uiso 1.00 1 c R . .
H(36) H -0.2131 0.2794 0.0742 0.071 Uiso 1.00 1 c R . .
H(37) H -0.0992 0.1766 -0.0299 0.083 Uiso 1.00 1 c R . .
H(38) H 0.0999 0.1057 0.0806 0.067 Uiso 1.00 1 c R . .

loop_
_atom_site_aniso_label
_atom_site_aniso_U_11
_atom_site_aniso_U_22
_atom_site_aniso_U_33
_atom_site_aniso_U_12
_atom_site_aniso_U_13
_atom_site_aniso_U_23
S(1) 0.0351(2) 0.0435(2) 0.0415(2) 0.00051(19) 0.0155(2) 0.0010(2)
P(1) 0.0245(2) 0.0332(2) 0.0273(2) -0.00282(16) 0.00797(16) -0.00118(16)
O(1) 0.0957(16) 0.1095(18) 0.0468(10) -0.0274(14) 0.0173(10) -0.0333(11)
O(2) 0.0530(9) 0.1177(17) 0.0440(9) -0.0317(10) 0.0182(7) 0.0052(9)
O(3) 0.0719(11) 0.0456(8) 0.0631(10) -0.0047(8) 0.0330(9) -0.0001(7)
O(4) 0.0554(9) 0.0575(9) 0.0646(10) 0.0062(7) 0.0346(8) 0.0128(8)
O(5) 0.0370(8) 0.0831(12) 0.0523(9) 0.0049(8) 0.0047(7) 0.0008(8)
N(1) 0.0558(11) 0.0572(11) 0.0370(9) -0.0110(9) 0.0031(8) -0.0090(8)
N(2) 0.0324(8) 0.0533(10) 0.0374(8) -0.0058(7) 0.0092(6) -0.0005(7)
C(1) 0.0482(13) 0.0588(14) 0.0586(14) -0.0013(11) -0.0044(11) -0.0085(11)
C(2) 0.0586(18) 0.128(3) 0.104(2) -0.035(2) 0.0149(18) -0.036(2)
C(3) 0.133(3) 0.079(2) 0.091(2) 0.018(2) -0.026(2) 0.010(2)
C(4) 0.0440(10) 0.0536(12) 0.0342(9) 0.0008(9) 0.0127(8) -0.0011(8)
C(5) 0.093(2) 0.0518(14) 0.0688(17) 0.0123(14) 0.0286(16) 0.0065(12)
C(6) 0.0707(18) 0.105(2) 0.0562(15) -0.0152(16) 0.0376(14) -0.0150(15)
C(7) 0.0347(10) 0.0716(16) 0.0584(14) -0.0028(10) 0.0085(9) -0.0158(12)
C(8) 0.0362(9) 0.0461(11) 0.0379(10) -0.0041(8) 0.0089(8) -0.0036(8)
C(9) 0.0324(9) 0.0601(12) 0.0331(9) -0.0063(8) 0.0124(7) -0.0036(8)
C(10) 0.0325(9) 0.0538(11) 0.0368(9) -0.0020(8) 0.0100(7) -0.0109(8)
C(11) 0.0254(7) 0.0404(9) 0.0328(8) -0.0024(6) 0.0069(6) -0.0060(7)
C(12) 0.0400(10) 0.0405(10) 0.0466(11) -0.0040(8) 0.0135(8) -0.0047(8)
C(13) 0.0509(12) 0.0446(12) 0.0702(16) 0.0009(9) 0.0198(11) -0.0158(11)
C(14) 0.0430(11) 0.0717(16) 0.0541(13) -0.0014(10) 0.0186(10) -0.0265(12)
C(15) 0.0441(11) 0.0782(16) 0.0401(11) -0.0032(10) 0.0199(9) -0.0098(10)
C(16) 0.0401(10) 0.0524(12) 0.0387(10) -0.0004(8) 0.0171(8) -0.0004(8)
C(17) 0.0296(8) 0.0338(8) 0.0282(8) -0.0045(6) 0.0080(6) 0.0016(6)
C(18) 0.0331(9) 0.0457(11) 0.0501(11) -0.0073(8) 0.0158(8) -0.0081(8)
C(19) 0.0332(9) 0.0566(13) 0.0532(12) -0.0130(9) 0.0156(9) -0.0025(9)
C(20) 0.0452(10) 0.0453(11) 0.0436(10) -0.0177(9) 0.0094(8) 0.0007(8)
C(21) 0.0527(12) 0.0373(10) 0.0487(11) -0.0078(8) 0.0181(9) -0.0092(8)
C(22) 0.0331(9) 0.0389(9) 0.0458(10) -0.0027(7) 0.0141(8) -0.0047(8)
C(23) 0.0314(8) 0.0354(8) 0.0301(8) -0.0032(6) 0.0109(6) 0.0004(6)
C(24) 0.0330(9) 0.0466(10) 0.0348(9) -0.0031(7) 0.0088(7) 0.0030(7)
C(25) 0.0456(11) 0.0597(13) 0.0370(10) 0.0038(9) 0.0116(9) 0.0095(9)
C(26) 0.0614(14) 0.0536(13) 0.0521(13) 0.0007(10) 0.0263(11) 0.0161(10)
C(27) 0.0583(14) 0.0538(13) 0.0618(14) -0.0189(10) 0.0266(11) 0.0065(10)
C(28) 0.0433(10) 0.0513(12) 0.0420(10) -0.0157(9) 0.0123(8) 0.0001(8)
C(29) 0.0239(7) 0.0420(9) 0.0381(9) -0.0021(6) 0.0089(6) 0.0045(7)
C(30) 0.0309(9) 0.0454(10) 0.0500(11) -0.0031(7) 0.0144(8) -0.0029(8)
C(31) 0.0289(9) 0.0461(11) 0.0796(16) -0.0010(8) 0.0193(10) -0.0011(11)
C(32) 0.0293(10) 0.0752(17) 0.0728(17) 0.0044(10) 0.0048(10) 0.0225(13)
C(33) 0.0391(12) 0.124(2) 0.0449(13) 0.0049(14) 0.0004(10) 0.0162(15)
C(34) 0.0347(10) 0.0941(19) 0.0382(11) 0.0050(11) 0.0080(8) 0.0050(11)

loop_
_atom_type_symbol
_atom_type_description
_atom_type_scat_dispersion_real
_atom_type_scat_dispersion_imag
_atom_type_scat_source
C C 0.003 0.002
;
International Tables for Crystallography
(1992, Vol. C, Tables 4.2.6.8 and 6.1.1.4)
;
H H 0.000 0.000
;
International Tables for Crystallography
(1992, Vol. C, Table 6.1.1.4)
;
N N 0.006 0.003
;
International Tables for Crystallography
(1992, Vol. C, Tables 4.2.6.8 and 6.1.1.4)
;
O O 0.011 0.006
;
International Tables for Crystallography
(1992, Vol. C, Tables 4.2.6.8 and 6.1.1.4)
;
S S 0.125 0.123
;
International Tables for Crystallography
(1992, Vol. C, Tables 4.2.6.8 and 6.1.1.4)
;
P P 0.102 0.094
;
International Tables for Crystallography
(1992, Vol. C, Tables 4.2.6.8 and 6.1.1.4)
;

loop_
_geom_angle_atom_site_label_1
_geom_angle_atom_site_label_2
_geom_angle_atom_site_label_3
_geom_angle
_geom_angle_publ_flag
_geom_angle_site_symmetry_1
_geom_angle_site_symmetry_2
_geom_angle_site_symmetry_3
O(3) S(1) O(4) 111.85(12) yes . . .
O(3) S(1) O(5) 114.31(11) yes . . .
O(3) S(1) C(10) 106.94(11) yes . . .
O(4) S(1) O(5) 113.64(11) yes . . .
O(4) S(1) C(10) 105.57(10) yes . . .
O(5) S(1) C(10) 103.53(10) yes . . .
C(11) P(1) C(17) 108.68(9) yes . . .
C(11) P(1) C(23) 110.01(9) yes . . .
C(11) P(1) C(29) 109.91(8) yes . . .
C(17) P(1) C(23) 107.56(8) yes . . .
C(17) P(1) C(29) 112.93(8) yes . . .
C(23) P(1) C(29) 107.70(9) yes . . .
O(1) N(1) C(1) 123.1(2) yes . . .
O(1) N(1) C(4) 121.7(2) yes . . .
C(1) N(1) C(4) 115.10(18) yes . . .
C(9) N(2) C(10) 123.1(2) yes . . .
N(1) C(1) C(2) 110.0(2) yes . . .
N(1) C(1) C(3) 109.5(3) yes . . .
N(1) C(1) C(7) 101.83(18) yes . . .
C(2) C(1) C(3) 110.1(2) yes . . .
C(2) C(1) C(7) 112.1(3) yes . . .
C(3) C(1) C(7) 113.0(2) yes . . .
N(1) C(4) C(5) 109.2(2) yes . . .
N(1) C(4) C(6) 110.2(2) yes . . .
N(1) C(4) C(8) 100.48(16) yes . . .
C(5) C(4) C(6) 109.7(2) yes . . .
C(5) C(4) C(8) 114.0(2) yes . . .
C(6) C(4) C(8) 112.9(2) yes . . .
C(1) C(7) C(8) 105.3(2) yes . . .
C(4) C(8) C(7) 104.68(18) yes . . .
C(4) C(8) C(9) 111.68(16) yes . . .
C(7) C(8) C(9) 113.7(2) yes . . .
O(2) C(9) N(2) 123.76(17) yes . . .
O(2) C(9) C(8) 123.0(2) yes . . .
N(2) C(9) C(8) 113.2(2) yes . . .
S(1) C(10) N(2) 112.56(15) yes . . .
P(1) C(11) C(12) 121.00(18) yes . . .
P(1) C(11) C(16) 118.80(15) yes . . .
C(12) C(11) C(16) 120.2(2) yes . . .
C(11) C(12) C(13) 119.1(2) yes . . .
C(12) C(13) C(14) 120.9(2) yes . . .
C(13) C(14) C(15) 120.2(2) yes . . .
C(14) C(15) C(16) 120.8(2) yes . . .
C(11) C(16) C(15) 118.9(2) yes . . .
P(1) C(17) C(18) 119.87(14) yes . . .
P(1) C(17) C(22) 120.10(16) yes . . .
C(18) C(17) C(22) 119.70(17) yes . . .
C(17) C(18) C(19) 120.2(2) yes . . .
C(18) C(19) C(20) 119.4(2) yes . . .
C(19) C(20) C(21) 121.0(2) yes . . .
C(20) C(21) C(22) 119.9(2) yes . . .
C(17) C(22) C(21) 119.8(2) yes . . .
P(1) C(23) C(24) 120.42(16) yes . . .
P(1) C(23) C(28) 120.05(13) yes . . .
C(24) C(23) C(28) 119.5(2) yes . . .
C(23) C(24) C(25) 119.8(2) yes . . .
C(24) C(25) C(26) 120.35(19) yes . . .
C(25) C(26) C(27) 120.2(2) yes . . .
C(26) C(27) C(28) 120.1(2) yes . . .
C(23) C(28) C(27) 120.08(18) yes . . .
P(1) C(29) C(30) 118.65(14) yes . . .
P(1) C(29) C(34) 120.89(17) yes . . .
C(30) C(29) C(34) 120.46(17) yes . . .
C(29) C(30) C(31) 119.5(2) yes . . .
C(30) C(31) C(32) 120.0(2) yes . . .
C(31) C(32) C(33) 120.4(2) yes . . .
C(32) C(33) C(34) 120.9(2) yes . . .
C(29) C(34) C(33) 118.7(2) yes . . .
C(9) N(2) H(1) 118.7 no . . .
C(10) N(2) H(1) 118.3 no . . .
C(1) C(2) H(2) 110.7 no . . .
C(1) C(2) H(3) 111.6 no . . .
C(1) C(2) H(4) 110.2 no . . .
H(2) C(2) H(3) 108.5 no . . .
H(2) C(2) H(4) 108.0 no . . .
H(3) C(2) H(4) 107.8 no . . .
C(1) C(3) H(5) 112.6 no . . .
C(1) C(3) H(6) 109.2 no . . .
C(1) C(3) H(7) 113.2 no . . .
H(5) C(3) H(6) 105.9 no . . .
H(5) C(3) H(7) 109.8 no . . .
H(6) C(3) H(7) 105.6 no . . .
C(4) C(5) H(8) 111.0 no . . .
C(4) C(5) H(9) 110.1 no . . .
C(4) C(5) H(10) 112.3 no . . .
H(8) C(5) H(9) 107.6 no . . .
H(8) C(5) H(10) 108.0 no . . .
H(9) C(5) H(10) 107.7 no . . .
C(4) C(6) H(11) 110.9 no . . .
C(4) C(6) H(12) 111.1 no . . .
C(4) C(6) H(13) 109.9 no . . .
H(11) C(6) H(12) 108.7 no . . .
H(11) C(6) H(13) 107.8 no . . .
H(12) C(6) H(13) 108.3 no . . .
C(1) C(7) H(14) 111.5 no . . .
C(1) C(7) H(15) 111.0 no . . .
C(8) C(7) H(14) 111.4 no . . .
C(8) C(7) H(15) 110.5 no . . .
H(14) C(7) H(15) 107.2 no . . .
C(4) C(8) H(16) 108.6 no . . .
C(7) C(8) H(16) 108.9 no . . .
C(9) C(8) H(16) 109.1 no . . .
S(1) C(10) H(17) 109.0 no . . .
S(1) C(10) H(18) 109.3 no . . .
N(2) C(10) H(17) 108.3 no . . .
N(2) C(10) H(18) 109.6 no . . .
H(17) C(10) H(18) 107.9 no . . .
C(11) C(12) H(19) 120.1 no . . .
C(13) C(12) H(19) 120.9 no . . .
C(12) C(13) H(20) 119.4 no . . .
C(14) C(13) H(20) 119.7 no . . .
C(13) C(14) H(21) 120.4 no . . .
C(15) C(14) H(21) 119.4 no . . .
C(14) C(15) H(22) 119.8 no . . .
C(16) C(15) H(22) 119.5 no . . .
C(11) C(16) H(23) 120.3 no . . .
C(15) C(16) H(23) 120.8 no . . .
C(17) C(18) H(24) 119.8 no . . .
C(19) C(18) H(24) 120.0 no . . .
C(18) C(19) H(25) 120.4 no . . .
C(20) C(19) H(25) 120.2 no . . .
C(19) C(20) H(26) 119.4 no . . .
C(21) C(20) H(26) 119.7 no . . .
C(20) C(21) H(27) 119.7 no . . .
C(22) C(21) H(27) 120.3 no . . .
C(17) C(22) H(28) 119.6 no . . .
C(21) C(22) H(28) 120.5 no . . .
C(23) C(24) H(29) 119.9 no . . .
C(25) C(24) H(29) 120.3 no . . .
C(24) C(25) H(30) 119.8 no . . .
C(26) C(25) H(30) 119.9 no . . .
C(25) C(26) H(31) 119.6 no . . .
C(27) C(26) H(31) 120.2 no . . .
C(26) C(27) H(32) 119.8 no . . .
C(28) C(27) H(32) 120.1 no . . .
C(23) C(28) H(33) 119.6 no . . .
C(27) C(28) H(33) 120.3 no . . .
C(29) C(30) H(34) 120.1 no . . .
C(31) C(30) H(34) 120.4 no . . .
C(30) C(31) H(35) 119.7 no . . .
C(32) C(31) H(35) 120.3 no . . .
C(31) C(32) H(36) 119.3 no . . .
C(33) C(32) H(36) 120.3 no . . .
C(32) C(33) H(37) 119.9 no . . .
C(34) C(33) H(37) 119.3 no . . .
C(29) C(34) H(38) 120.0 no . . .
C(33) C(34) H(38) 121.3 no . . .

loop_
_geom_bond_atom_site_label_1
_geom_bond_atom_site_label_2
_geom_bond_distance
_geom_bond_publ_flag
_geom_bond_site_symmetry_1
_geom_bond_site_symmetry_2
S(1) O(3) 1.4429(18) yes . .
S(1) O(4) 1.456(2) yes . .
S(1) O(5) 1.4553(16) yes . .
S(1) C(10) 1.798(2) yes . .
P(1) C(11) 1.795(2) yes . .
P(1) C(17) 1.7970(18) yes . .
P(1) C(23) 1.791(2) yes . .
P(1) C(29) 1.7975(16) yes . .
O(1) N(1) 1.272(3) yes . .
O(2) C(9) 1.215(3) yes . .
N(1) C(1) 1.485(3) yes . .
N(1) C(4) 1.478(2) yes . .
N(2) C(9) 1.346(2) yes . .
N(2) C(10) 1.434(2) yes . .
C(1) C(2) 1.527(5) yes . .
C(1) C(3) 1.498(5) yes . .
C(1) C(7) 1.534(3) yes . .
C(4) C(5) 1.510(3) yes . .
C(4) C(6) 1.518(4) yes . .
C(4) C(8) 1.547(3) yes . .
C(7) C(8) 1.528(3) yes . .
C(8) C(9) 1.527(2) yes . .
C(11) C(12) 1.391(2) yes . .
C(11) C(16) 1.401(3) yes . .
C(12) C(13) 1.395(3) yes . .
C(13) C(14) 1.368(4) yes . .
C(14) C(15) 1.371(4) yes . .
C(15) C(16) 1.395(3) yes . .
C(17) C(18) 1.390(3) yes . .
C(17) C(22) 1.393(2) yes . .
C(18) C(19) 1.394(3) yes . .
C(19) C(20) 1.377(3) yes . .
C(20) C(21) 1.380(3) yes . .
C(21) C(22) 1.387(2) yes . .
C(23) C(24) 1.395(2) yes . .
C(23) C(28) 1.395(3) yes . .
C(24) C(25) 1.387(3) yes . .
C(25) C(26) 1.373(3) yes . .
C(26) C(27) 1.390(3) yes . .
C(27) C(28) 1.379(4) yes . .
C(29) C(30) 1.396(3) yes . .
C(29) C(34) 1.391(2) yes . .
C(30) C(31) 1.391(2) yes . .
C(31) C(32) 1.379(4) yes . .
C(32) C(33) 1.371(4) yes . .
C(33) C(34) 1.396(3) yes . .
N(2) H(1) 0.965 no . .
C(2) H(2) 0.955 no . .
C(2) H(3) 0.957 no . .
C(2) H(4) 0.963 no . .
C(3) H(5) 0.946 no . .
C(3) H(6) 0.997 no . .
C(3) H(7) 0.950 no . .
C(5) H(8) 0.960 no . .
C(5) H(9) 0.963 no . .
C(5) H(10) 0.958 no . .
C(6) H(11) 0.958 no . .
C(6) H(12) 0.951 no . .
C(6) H(13) 0.962 no . .
C(7) H(14) 0.961 no . .
C(7) H(15) 0.966 no . .
C(8) H(16) 0.969 no . .
C(10) H(17) 0.959 no . .
C(10) H(18) 0.959 no . .
C(12) H(19) 0.969 no . .
C(13) H(20) 0.971 no . .
C(14) H(21) 0.961 no . .
C(15) H(22) 0.965 no . .
C(16) H(23) 0.969 no . .
C(18) H(24) 0.967 no . .
C(19) H(25) 0.963 no . .
C(20) H(26) 0.960 no . .
C(21) H(27) 0.969 no . .
C(22) H(28) 0.966 no . .
C(24) H(29) 0.968 no . .
C(25) H(30) 0.969 no . .
C(26) H(31) 0.966 no . .
C(27) H(32) 0.969 no . .
C(28) H(33) 0.967 no . .
C(30) H(34) 0.968 no . .
C(31) H(35) 0.968 no . .
C(32) H(36) 0.963 no . .
C(33) H(37) 0.969 no . .
C(34) H(38) 0.971 no . .

loop_
_geom_contact_atom_site_label_1
_geom_contact_atom_site_label_2
_geom_contact_distance
_geom_contact_publ_flag
_geom_contact_site_symmetry_1
_geom_contact_site_symmetry_2
O(1) C(27) 3.397(3) ? . 2_555
O(1) C(30) 3.312(3) ? . 1_554
O(2) C(34) 3.599(4) ? . .
O(3) C(14) 3.403(3) ? . 2_655
O(3) C(15) 3.692(3) ? . .
O(3) C(16) 3.442(3) ? . .
O(3) C(18) 3.467(3) ? . .
O(3) C(19) 3.676(3) ? . .
O(3) C(25) 3.628(2) ? . 2_656
O(3) C(26) 3.576(2) ? . 2_656
O(4) O(4) 3.512(2) ? . 2_665
O(4) N(2) 2.858(3) ? . 2_665
O(4) C(10) 3.555(3) ? . 2_665
O(4) C(14) 3.569(3) ? . 2_655
O(4) C(32) 3.380(2) ? . 1_655
O(5) C(19) 3.240(3) ? . .
O(5) C(21) 3.624(3) ? . 2_666
O(5) C(31) 3.362(3) ? . 1_655
N(2) O(4) 2.858(3) ? . 2_665
C(3) C(22) 3.609(4) ? . 2_565
C(5) C(15) 3.688(3) ? . .
C(5) C(16) 3.641(3) ? . .
C(6) C(21) 3.534(4) ? . 1_554
C(6) C(22) 3.568(4) ? . 1_554
C(7) C(7) 3.666(4) ? . 2_565
C(10) O(4) 3.555(3) ? . 2_665
C(14) O(3) 3.403(3) ? . 2_655
C(14) O(4) 3.569(3) ? . 2_655
C(14) C(32) 3.623(3) ? . 2_555
C(15) O(3) 3.692(3) ? . .
C(15) C(5) 3.688(3) ? . .
C(16) O(3) 3.442(3) ? . .
C(16) C(5) 3.641(3) ? . .
C(18) O(3) 3.467(3) ? . .
C(18) C(25) 3.547(3) ? . 2_656
C(19) O(3) 3.676(3) ? . .
C(19) O(5) 3.240(3) ? . .
C(20) C(20) 3.376(3) ? . 2_666
C(20) C(21) 3.625(3) ? . 2_666
C(21) O(5) 3.624(3) ? . 2_666
C(21) C(6) 3.534(4) ? . 1_556
C(21) C(20) 3.625(3) ? . 2_666
C(22) C(3) 3.609(4) ? . 2_565
C(22) C(6) 3.568(4) ? . 1_556
C(25) O(3) 3.628(2) ? . 2_656
C(25) C(18) 3.547(3) ? . 2_656
C(26) O(3) 3.576(2) ? . 2_656
C(26) C(31) 3.602(4) ? . 2_556
C(27) O(1) 3.397(3) ? . 2_555
C(30) O(1) 3.312(3) ? . 1_556
C(31) O(5) 3.362(3) ? . 1_455
C(31) C(26) 3.602(4) ? . 2_556
C(32) O(4) 3.380(2) ? . 1_455
C(32) C(14) 3.623(3) ? . 2_555
C(34) O(2) 3.599(4) ? . .
S(1) H(1) 3.246 ? . 2_665
S(1) H(21) 3.141 ? . 2_655
S(1) H(25) 3.531 ? . .
S(1) H(27) 3.574 ? . 2_666
S(1) H(31) 3.540 ? . 2_656
S(1) H(35) 3.343 ? . 1_655
S(1) H(36) 3.254 ? . 1_655
O(1) H(28) 3.187 ? . 1_554
O(1) H(32) 2.506 ? . 2_555
O(1) H(33) 3.692 ? . 2_555
O(1) H(34) 2.389 ? . 1_554
O(1) H(35) 3.658 ? . 1_554
O(2) H(5) 3.265 ? . 2_565
O(2) H(14) 2.955 ? . 2_565
O(2) H(23) 2.909 ? . .
O(2) H(38) 3.579 ? . .
O(3) H(21) 2.481 ? . 2_655
O(3) H(22) 3.385 ? . .
O(3) H(23) 2.908 ? . .
O(3) H(24) 3.125 ? . .
O(3) H(25) 3.502 ? . .
O(3) H(30) 3.183 ? . 2_656
O(3) H(31) 3.061 ? . 2_656
O(3) H(36) 3.643 ? . 1_655
O(4) H(1) 1.939 ? . 2_665
O(4) H(11) 3.367 ? . 2_665
O(4) H(13) 3.560 ? . 2_665
O(4) H(16) 3.159 ? . 2_665
O(4) H(18) 3.332 ? . 2_665
O(4) H(20) 3.471 ? . 2_655
O(4) H(21) 2.790 ? . 2_655
O(4) H(35) 3.437 ? . 1_655
O(4) H(36) 2.506 ? . 1_655
O(5) H(7) 3.543 ? . 1_656
O(5) H(13) 3.065 ? . 2_665
O(5) H(25) 2.708 ? . .
O(5) H(27) 2.663 ? . 2_666
O(5) H(31) 3.192 ? . 2_656
O(5) H(35) 2.502 ? . 1_655
O(5) H(36) 3.440 ? . 1_655
N(1) H(32) 3.504 ? . 2_555
N(1) H(34) 3.592 ? . 1_554
N(2) H(36) 3.670 ? . 2_565
C(2) H(19) 3.284 ? . 2_555
C(2) H(25) 3.320 ? . 1_454
C(2) H(26) 3.561 ? . 1_454
C(2) H(32) 3.496 ? . 2_555
C(2) H(33) 3.529 ? . 2_555
C(2) H(37) 3.477 ? . .
C(3) H(27) 3.659 ? . 2_565
C(3) H(28) 3.070 ? . 2_565
C(5) H(22) 3.147 ? . .
C(5) H(23) 3.072 ? . .
C(5) H(30) 3.691 ? . 1_554
C(5) H(38) 3.644 ? . .
C(6) H(18) 3.484 ? . 2_665
C(6) H(27) 3.217 ? . 1_554
C(6) H(28) 3.267 ? . 1_554
C(7) H(14) 3.001 ? . 2_565
C(7) H(15) 3.478 ? . 2_565
C(8) H(14) 3.699 ? . 2_565
C(9) H(14) 3.394 ? . 2_565
C(9) H(23) 3.601 ? . .
C(10) H(11) 3.667 ? . 2_665
C(10) H(26) 3.189 ? . 2_666
C(10) H(27) 3.205 ? . 2_666
C(11) H(29) 3.577 ? . 2_656
C(11) H(30) 3.632 ? . 2_656
C(12) H(2) 3.502 ? . 2_555
C(12) H(4) 3.669 ? . 2_555
C(12) H(29) 3.125 ? . 2_656
C(12) H(37) 3.274 ? . 2_555
C(13) H(2) 3.601 ? . 2_555
C(13) H(29) 3.156 ? . 2_656
C(13) H(30) 3.539 ? . 2_656
C(13) H(36) 3.240 ? . 2_555
C(13) H(37) 3.162 ? . 2_555
C(14) H(10) 3.604 ? . 2_655
C(14) H(22) 3.584 ? . 2_655
C(14) H(29) 3.633 ? . 2_656
C(14) H(30) 3.077 ? . 2_656
C(14) H(36) 3.075 ? . 2_555
C(14) H(37) 3.515 ? . 2_555
C(15) H(8) 3.403 ? . .
C(15) H(10) 3.243 ? . .
C(15) H(22) 3.274 ? . 2_655
C(15) H(30) 2.855 ? . 2_656
C(16) H(8) 3.018 ? . .
C(16) H(10) 3.468 ? . .
C(16) H(30) 3.147 ? . 2_656
C(17) H(17) 3.694 ? . .
C(18) H(17) 3.388 ? . .
C(18) H(19) 3.444 ? . 2_656
C(18) H(30) 3.596 ? . 2_656
C(19) H(3) 3.135 ? . 1_656
C(19) H(17) 3.218 ? . .
C(19) H(19) 3.081 ? . 2_656
C(20) H(3) 3.207 ? . 1_656
C(20) H(17) 3.374 ? . .
C(20) H(17) 3.514 ? . 2_666
C(20) H(18) 3.149 ? . 2_666
C(20) H(19) 3.646 ? . 2_656
C(20) H(20) 3.404 ? . 2_656
C(20) H(26) 2.934 ? . 2_666
C(20) H(27) 3.382 ? . 2_666
C(21) H(5) 3.646 ? . 2_565
C(21) H(7) 3.306 ? . 2_565
C(21) H(12) 3.205 ? . 1_556
C(21) H(13) 3.073 ? . 1_556
C(21) H(17) 3.654 ? . .
C(21) H(18) 3.073 ? . 2_666
C(21) H(26) 3.007 ? . 2_666
C(22) H(5) 3.097 ? . 2_565
C(22) H(7) 3.270 ? . 2_565
C(22) H(12) 3.000 ? . 1_556
C(22) H(13) 3.229 ? . 1_556
C(24) H(12) 3.150 ? . 1_556
C(24) H(24) 2.948 ? . 2_656
C(25) H(9) 3.576 ? . 1_556
C(25) H(10) 3.295 ? . 1_556
C(25) H(12) 3.536 ? . 1_556
C(25) H(22) 3.669 ? . 1_556
C(25) H(24) 2.707 ? . 2_656
C(25) H(25) 3.501 ? . 2_656
C(26) H(9) 3.653 ? . 1_556
C(26) H(24) 3.382 ? . 2_656
C(26) H(25) 3.220 ? . 2_656
C(26) H(35) 3.397 ? . 2_556
C(27) H(4) 2.925 ? . 2_555
C(27) H(25) 3.373 ? . 2_656
C(27) H(32) 3.501 ? . 2_556
C(27) H(33) 3.489 ? . 2_556
C(27) H(34) 3.541 ? . 2_556
C(27) H(35) 3.598 ? . 2_556
C(28) H(4) 2.874 ? . 2_555
C(28) H(32) 3.300 ? . 2_556
C(29) H(5) 3.595 ? . 2_565
C(30) H(5) 3.128 ? . 2_565
C(30) H(6) 3.432 ? . 2_565
C(30) H(31) 3.430 ? . 2_556
C(30) H(32) 3.064 ? . 2_556
C(31) H(5) 3.301 ? . 2_565
C(31) H(6) 3.265 ? . 2_565
C(31) H(16) 3.349 ? . 2_565
C(31) H(31) 2.824 ? . 2_556
C(31) H(32) 3.292 ? . 2_556
C(32) H(16) 3.237 ? . 2_565
C(32) H(21) 3.526 ? . 2_555
C(32) H(31) 3.240 ? . 2_556
C(33) H(2) 3.381 ? . .
C(33) H(15) 3.303 ? . .
C(34) H(8) 3.500 ? . .
C(34) H(15) 3.684 ? . .
H(1) S(1) 3.246 ? . 2_665
H(1) O(4) 1.939 ? . 2_665
H(1) H(1) 3.412 ? . 2_665
H(1) H(18) 3.693 ? . 2_665
H(1) H(36) 3.089 ? . 2_565
H(2) C(12) 3.502 ? . 2_555
H(2) C(13) 3.601 ? . 2_555
H(2) C(33) 3.381 ? . .
H(2) H(19) 3.079 ? . 2_555
H(2) H(20) 3.265 ? . 2_555
H(2) H(26) 3.680 ? . 1_454
H(2) H(37) 2.644 ? . .
H(3) C(19) 3.135 ? . 1_454
H(3) C(20) 3.207 ? . 1_454
H(3) H(19) 3.190 ? . 2_555
H(3) H(20) 3.698 ? . 2_555
H(3) H(25) 2.543 ? . 1_454
H(3) H(26) 2.674 ? . 1_454
H(3) H(32) 3.616 ? . 2_555
H(4) C(12) 3.669 ? . 2_555
H(4) C(27) 2.925 ? . 2_555
H(4) C(28) 2.874 ? . 2_555
H(4) H(19) 2.966 ? . 2_555
H(4) H(25) 3.263 ? . 1_454
H(4) H(32) 2.683 ? . 2_555
H(4) H(33) 2.598 ? . 2_555
H(4) H(37) 3.515 ? . .
H(5) O(2) 3.265 ? . 2_565
H(5) C(21) 3.646 ? . 2_565
H(5) C(22) 3.097 ? . 2_565
H(5) C(29) 3.595 ? . 2_565
H(5) C(30) 3.128 ? . 2_565
H(5) C(31) 3.301 ? . 2_565
H(5) H(27) 3.620 ? . 2_565
H(5) H(28) 2.622 ? . 2_565
H(5) H(34) 3.233 ? . 2_565
H(5) H(35) 3.503 ? . 2_565
H(6) C(30) 3.432 ? . 2_565
H(6) C(31) 3.265 ? . 2_565
H(6) H(6) 3.090 ? . 2_564
H(6) H(7) 3.560 ? . 2_564
H(6) H(28) 3.223 ? . 2_565
H(6) H(34) 3.327 ? . 2_565
H(6) H(35) 3.014 ? . 2_565
H(7) O(5) 3.543 ? . 1_454
H(7) C(21) 3.306 ? . 2_565
H(7) C(22) 3.270 ? . 2_565
H(7) H(6) 3.560 ? . 2_564
H(7) H(26) 3.663 ? . 1_454
H(7) H(27) 2.873 ? . 2_565
H(7) H(28) 2.816 ? . 2_565
H(8) C(15) 3.403 ? . .
H(8) C(16) 3.018 ? . .
H(8) C(34) 3.500 ? . .
H(8) H(22) 3.083 ? . .
H(8) H(23) 2.327 ? . .
H(8) H(38) 2.919 ? . .
H(9) C(25) 3.576 ? . 1_554
H(9) C(26) 3.653 ? . 1_554
H(9) H(22) 3.294 ? . .
H(9) H(23) 3.474 ? . .
H(9) H(30) 3.574 ? . 1_554
H(9) H(33) 3.425 ? . 2_555
H(9) H(38) 3.482 ? . .
H(10) C(14) 3.604 ? . 2_655
H(10) C(15) 3.243 ? . .
H(10) C(16) 3.468 ? . .
H(10) C(25) 3.295 ? . 1_554
H(10) H(21) 3.130 ? . 2_655
H(10) H(22) 2.525 ? . .
H(10) H(23) 3.009 ? . .
H(10) H(30) 2.938 ? . 1_554
H(11) O(4) 3.367 ? . 2_665
H(11) C(10) 3.667 ? . 2_665
H(11) H(18) 2.936 ? . 2_665
H(11) H(20) 3.265 ? . 2_655
H(11) H(21) 3.199 ? . 2_655
H(11) H(27) 3.404 ? . 1_554
H(12) C(21) 3.205 ? . 1_554
H(12) C(22) 3.000 ? . 1_554
H(12) C(24) 3.150 ? . 1_554
H(12) C(25) 3.536 ? . 1_554
H(12) H(20) 3.426 ? . 2_655
H(12) H(21) 3.663 ? . 2_655
H(12) H(27) 3.156 ? . 1_554
H(12) H(28) 2.776 ? . 1_554
H(12) H(29) 2.877 ? . 1_554
H(12) H(30) 3.544 ? . 1_554
H(13) O(4) 3.560 ? . 2_665
H(13) O(5) 3.065 ? . 2_665
H(13) C(21) 3.073 ? . 1_554
H(13) C(22) 3.229 ? . 1_554
H(13) H(18) 3.225 ? . 2_665
H(13) H(27) 2.569 ? . 1_554
H(13) H(28) 2.869 ? . 1_554
H(14) O(2) 2.955 ? . 2_565
H(14) C(7) 3.001 ? . 2_565
H(14) C(8) 3.699 ? . 2_565
H(14) C(9) 3.394 ? . 2_565
H(14) H(14) 2.534 ? . 2_565
H(14) H(15) 2.667 ? . 2_565
H(15) C(7) 3.478 ? . 2_565
H(15) C(33) 3.303 ? . .
H(15) C(34) 3.684 ? . .
H(15) H(14) 2.667 ? . 2_565
H(15) H(15) 3.552 ? . 2_565
H(15) H(37) 3.095 ? . .
H(16) O(4) 3.159 ? . 2_665
H(16) C(31) 3.349 ? . 2_565
H(16) C(32) 3.237 ? . 2_565
H(16) H(35) 3.170 ? . 2_565
H(16) H(36) 2.937 ? . 2_565
H(17) C(17) 3.694 ? . .
H(17) C(18) 3.388 ? . .
H(17) C(19) 3.218 ? . .
H(17) C(20) 3.374 ? . .
H(17) C(20) 3.514 ? . 2_666
H(17) C(21) 3.654 ? . .
H(17) H(25) 3.528 ? . .
H(17) H(26) 2.754 ? . 2_666
H(17) H(27) 3.231 ? . 2_666
H(18) O(4) 3.332 ? . 2_665
H(18) C(6) 3.484 ? . 2_665
H(18) C(20) 3.149 ? . 2_666
H(18) C(21) 3.073 ? . 2_666
H(18) H(1) 3.693 ? . 2_665
H(18) H(11) 2.936 ? . 2_665
H(18) H(13) 3.225 ? . 2_665
H(18) H(20) 3.015 ? . 1_565
H(18) H(26) 2.721 ? . 2_666
H(18) H(27) 2.582 ? . 2_666
H(19) C(2) 3.284 ? . 2_555
H(19) C(18) 3.444 ? . 2_656
H(19) C(19) 3.081 ? . 2_656
H(19) C(20) 3.646 ? . 2_656
H(19) H(2) 3.079 ? . 2_555
H(19) H(3) 3.190 ? . 2_555
H(19) H(4) 2.966 ? . 2_555
H(19) H(24) 3.573 ? . 2_656
H(19) H(25) 2.967 ? . 2_656
H(19) H(29) 3.352 ? . 2_656
H(19) H(37) 3.548 ? . 2_555
H(20) O(4) 3.471 ? . 2_655
H(20) C(20) 3.404 ? . 2_656
H(20) H(2) 3.265 ? . 2_555
H(20) H(3) 3.698 ? . 2_555
H(20) H(11) 3.265 ? . 2_655
H(20) H(12) 3.426 ? . 2_655
H(20) H(18) 3.015 ? . 1_545
H(20) H(26) 3.449 ? . 2_656
H(20) H(29) 3.382 ? . 2_656
H(20) H(36) 3.145 ? . 2_555
H(20) H(37) 3.382 ? . 2_555
H(21) S(1) 3.141 ? . 2_655
H(21) O(3) 2.481 ? . 2_655
H(21) O(4) 2.790 ? . 2_655
H(21) C(32) 3.526 ? . 2_555
H(21) H(10) 3.130 ? . 2_655
H(21) H(11) 3.199 ? . 2_655
H(21) H(12) 3.663 ? . 2_655
H(21) H(22) 3.283 ? . 2_655
H(21) H(30) 3.432 ? . 2_656
H(21) H(31) 3.688 ? . 1_554
H(21) H(36) 2.849 ? . 2_555
H(22) O(3) 3.385 ? . .
H(22) C(5) 3.147 ? . .
H(22) C(14) 3.584 ? . 2_655
H(22) C(15) 3.274 ? . 2_655
H(22) C(25) 3.669 ? . 1_554
H(22) H(8) 3.083 ? . .
H(22) H(9) 3.294 ? . .
H(22) H(10) 2.525 ? . .
H(22) H(21) 3.283 ? . 2_655
H(22) H(22) 2.684 ? . 2_655
H(22) H(30) 2.927 ? . 1_554
H(22) H(30) 3.095 ? . 2_656
H(22) H(31) 3.558 ? . 1_554
H(23) O(2) 2.909 ? . .
H(23) O(3) 2.908 ? . .
H(23) C(5) 3.072 ? . .
H(23) C(9) 3.601 ? . .
H(23) H(8) 2.327 ? . .
H(23) H(9) 3.474 ? . .
H(23) H(10) 3.009 ? . .
H(23) H(30) 3.539 ? . 2_656
H(24) O(3) 3.125 ? . .
H(24) C(24) 2.948 ? . 2_656
H(24) C(25) 2.707 ? . 2_656
H(24) C(26) 3.382 ? . 2_656
H(24) H(19) 3.573 ? . 2_656
H(24) H(29) 3.062 ? . 2_656
H(24) H(30) 2.668 ? . 2_656
H(25) S(1) 3.531 ? . .
H(25) O(3) 3.502 ? . .
H(25) O(5) 2.708 ? . .
H(25) C(2) 3.320 ? . 1_656
H(25) C(25) 3.501 ? . 2_656
H(25) C(26) 3.220 ? . 2_656
H(25) C(27) 3.373 ? . 2_656
H(25) H(3) 2.543 ? . 1_656
H(25) H(4) 3.263 ? . 1_656
H(25) H(17) 3.528 ? . .
H(25) H(19) 2.967 ? . 2_656
H(25) H(27) 3.563 ? . 2_666
H(25) H(31) 3.448 ? . 2_656
H(26) C(2) 3.561 ? . 1_656
H(26) C(10) 3.189 ? . 2_666
H(26) C(20) 2.934 ? . 2_666
H(26) C(21) 3.007 ? . 2_666
H(26) H(2) 3.680 ? . 1_656
H(26) H(3) 2.674 ? . 1_656
H(26) H(7) 3.663 ? . 1_656
H(26) H(17) 2.754 ? . 2_666
H(26) H(18) 2.721 ? . 2_666
H(26) H(20) 3.449 ? . 2_656
H(26) H(26) 2.768 ? . 2_666
H(26) H(27) 2.878 ? . 2_666
H(27) S(1) 3.574 ? . 2_666
H(27) O(5) 2.663 ? . 2_666
H(27) C(3) 3.659 ? . 2_565
H(27) C(6) 3.217 ? . 1_556
H(27) C(10) 3.205 ? . 2_666
H(27) C(20) 3.382 ? . 2_666
H(27) H(5) 3.620 ? . 2_565
H(27) H(7) 2.873 ? . 2_565
H(27) H(11) 3.404 ? . 1_556
H(27) H(12) 3.156 ? . 1_556
H(27) H(13) 2.569 ? . 1_556
H(27) H(17) 3.231 ? . 2_666
H(27) H(18) 2.582 ? . 2_666
H(27) H(25) 3.563 ? . 2_666
H(27) H(26) 2.878 ? . 2_666
H(28) O(1) 3.187 ? . 1_556
H(28) C(3) 3.070 ? . 2_565
H(28) C(6) 3.267 ? . 1_556
H(28) H(5) 2.622 ? . 2_565
H(28) H(6) 3.223 ? . 2_565
H(28) H(7) 2.816 ? . 2_565
H(28) H(12) 2.776 ? . 1_556
H(28) H(13) 2.869 ? . 1_556
H(29) C(11) 3.577 ? . 2_656
H(29) C(12) 3.125 ? . 2_656
H(29) C(13) 3.156 ? . 2_656
H(29) C(14) 3.633 ? . 2_656
H(29) H(12) 2.877 ? . 1_556
H(29) H(19) 3.352 ? . 2_656
H(29) H(20) 3.382 ? . 2_656
H(29) H(24) 3.062 ? . 2_656
H(30) O(3) 3.183 ? . 2_656
H(30) C(5) 3.691 ? . 1_556
H(30) C(11) 3.632 ? . 2_656
H(30) C(13) 3.539 ? . 2_656
H(30) C(14) 3.077 ? . 2_656
H(30) C(15) 2.855 ? . 2_656
H(30) C(16) 3.147 ? . 2_656
H(30) C(18) 3.596 ? . 2_656
H(30) H(9) 3.574 ? . 1_556
H(30) H(10) 2.938 ? . 1_556
H(30) H(12) 3.544 ? . 1_556
H(30) H(21) 3.432 ? . 2_656
H(30) H(22) 2.927 ? . 1_556
H(30) H(22) 3.095 ? . 2_656
H(30) H(23) 3.539 ? . 2_656
H(30) H(24) 2.668 ? . 2_656
H(31) S(1) 3.540 ? . 2_656
H(31) O(3) 3.061 ? . 2_656
H(31) O(5) 3.192 ? . 2_656
H(31) C(30) 3.430 ? . 2_556
H(31) C(31) 2.824 ? . 2_556
H(31) C(32) 3.240 ? . 2_556
H(31) H(21) 3.688 ? . 1_556
H(31) H(22) 3.558 ? . 1_556
H(31) H(25) 3.448 ? . 2_656
H(31) H(34) 3.683 ? . 2_556
H(31) H(35) 2.675 ? . 2_556
H(31) H(36) 3.396 ? . 2_556
H(32) O(1) 2.506 ? . 2_555
H(32) N(1) 3.504 ? . 2_555
H(32) C(2) 3.496 ? . 2_555
H(32) C(27) 3.501 ? . 2_556
H(32) C(28) 3.300 ? . 2_556
H(32) C(30) 3.064 ? . 2_556
H(32) C(31) 3.292 ? . 2_556
H(32) H(3) 3.616 ? . 2_555
H(32) H(4) 2.683 ? . 2_555
H(32) H(32) 3.547 ? . 2_556
H(32) H(33) 3.193 ? . 2_556
H(32) H(34) 2.658 ? . 2_556
H(32) H(35) 3.086 ? . 2_556
H(33) O(1) 3.692 ? . 2_555
H(33) C(2) 3.529 ? . 2_555
H(33) C(27) 3.489 ? . 2_556
H(33) H(4) 2.598 ? . 2_555
H(33) H(9) 3.425 ? . 2_555
H(33) H(32) 3.193 ? . 2_556
H(34) O(1) 2.389 ? . 1_556
H(34) N(1) 3.592 ? . 1_556
H(34) C(27) 3.541 ? . 2_556
H(34) H(5) 3.233 ? . 2_565
H(34) H(6) 3.327 ? . 2_565
H(34) H(31) 3.683 ? . 2_556
H(34) H(32) 2.658 ? . 2_556
H(35) S(1) 3.343 ? . 1_455
H(35) O(1) 3.658 ? . 1_556
H(35) O(4) 3.437 ? . 1_455
H(35) O(5) 2.502 ? . 1_455
H(35) C(26) 3.397 ? . 2_556
H(35) C(27) 3.598 ? . 2_556
H(35) H(5) 3.503 ? . 2_565
H(35) H(6) 3.014 ? . 2_565
H(35) H(16) 3.170 ? . 2_565
H(35) H(31) 2.675 ? . 2_556
H(35) H(32) 3.086 ? . 2_556
H(36) S(1) 3.254 ? . 1_455
H(36) O(3) 3.643 ? . 1_455
H(36) O(4) 2.506 ? . 1_455
H(36) O(5) 3.440 ? . 1_455
H(36) N(2) 3.670 ? . 2_565
H(36) C(13) 3.240 ? . 2_555
H(36) C(14) 3.075 ? . 2_555
H(36) H(1) 3.089 ? . 2_565
H(36) H(16) 2.937 ? . 2_565
H(36) H(20) 3.145 ? . 2_555
H(36) H(21) 2.849 ? . 2_555
H(36) H(31) 3.396 ? . 2_556
H(37) C(2) 3.477 ? . .
H(37) C(12) 3.274 ? . 2_555
H(37) C(13) 3.162 ? . 2_555
H(37) C(14) 3.515 ? . 2_555
H(37) H(2) 2.644 ? . .
H(37) H(4) 3.515 ? . .
H(37) H(15) 3.095 ? . .
H(37) H(19) 3.548 ? . 2_555
H(37) H(20) 3.382 ? . 2_555
H(37) H(38) 3.465 ? . 2_555
H(38) O(2) 3.579 ? . .
H(38) C(5) 3.644 ? . .
H(38) H(8) 2.919 ? . .
H(38) H(9) 3.482 ? . .
H(38) H(37) 3.465 ? . 2_555
H(38) H(38) 3.644 ? . 2_555

loop_
_geom_torsion_atom_site_label_1
_geom_torsion_atom_site_label_2
_geom_torsion_atom_site_label_3
_geom_torsion_atom_site_label_4
_geom_torsion
_geom_torsion_publ_flag
_geom_torsion_site_symmetry_1
_geom_torsion_site_symmetry_2
_geom_torsion_site_symmetry_3
_geom_torsion_site_symmetry_4
O(3) S(1) C(10) N(2) -69.2(2) ? . . . .
O(4) S(1) C(10) N(2) 50.02(19) ? . . . .
O(5) S(1) C(10) N(2) 169.70(18) ? . . . .
C(11) P(1) C(17) C(18) -16.05(19) ? . . . .
C(11) P(1) C(17) C(22) 170.67(15) ? . . . .
C(17) P(1) C(11) C(12) 123.68(15) ? . . . .
C(17) P(1) C(11) C(16) -56.04(15) ? . . . .
C(11) P(1) C(23) C(24) 98.27(17) ? . . . .
C(11) P(1) C(23) C(28) -79.13(18) ? . . . .
C(23) P(1) C(11) C(12) 6.15(17) ? . . . .
C(23) P(1) C(11) C(16) -173.57(13) ? . . . .
C(11) P(1) C(29) C(30) 168.31(17) ? . . . .
C(11) P(1) C(29) C(34) -11.0(2) ? . . . .
C(29) P(1) C(11) C(12) -112.28(15) ? . . . .
C(29) P(1) C(11) C(16) 68.01(17) ? . . . .
C(17) P(1) C(23) C(24) -19.94(18) ? . . . .
C(17) P(1) C(23) C(28) 162.66(16) ? . . . .
C(23) P(1) C(17) C(18) 103.02(17) ? . . . .
C(23) P(1) C(17) C(22) -70.26(17) ? . . . .
C(17) P(1) C(29) C(30) -70.1(2) ? . . . .
C(17) P(1) C(29) C(34) 110.5(2) ? . . . .
C(29) P(1) C(17) C(18) -138.28(17) ? . . . .
C(29) P(1) C(17) C(22) 48.44(19) ? . . . .
C(23) P(1) C(29) C(30) 48.47(19) ? . . . .
C(23) P(1) C(29) C(34) -130.9(2) ? . . . .
C(29) P(1) C(23) C(24) -141.95(16) ? . . . .
C(29) P(1) C(23) C(28) 40.65(19) ? . . . .
O(1) N(1) C(1) C(2) 53.0(3) ? . . . .
O(1) N(1) C(1) C(3) -68.1(3) ? . . . .
O(1) N(1) C(1) C(7) 172.0(2) ? . . . .
O(1) N(1) C(4) C(5) -73.3(3) ? . . . .
O(1) N(1) C(4) C(6) 47.2(3) ? . . . .
O(1) N(1) C(4) C(8) 166.5(2) ? . . . .
C(1) N(1) C(4) C(5) 102.9(2) ? . . . .
C(1) N(1) C(4) C(6) -136.5(2) ? . . . .
C(1) N(1) C(4) C(8) -17.3(2) ? . . . .
C(4) N(1) C(1) C(2) -123.2(2) ? . . . .
C(4) N(1) C(1) C(3) 115.7(2) ? . . . .
C(4) N(1) C(1) C(7) -4.1(3) ? . . . .
C(9) N(2) C(10) S(1) 105.0(2) ? . . . .
C(10) N(2) C(9) O(2) 5.7(3) ? . . . .
C(10) N(2) C(9) C(8) -172.44(19) ? . . . .
N(1) C(1) C(7) C(8) 24.4(2) ? . . . .
C(2) C(1) C(7) C(8) 142.0(2) ? . . . .
C(3) C(1) C(7) C(8) -92.9(3) ? . . . .
N(1) C(4) C(8) C(7) 31.6(2) ? . . . .
N(1) C(4) C(8) C(9) 155.1(2) ? . . . .
C(5) C(4) C(8) C(7) -85.0(2) ? . . . .
C(5) C(4) C(8) C(9) 38.4(2) ? . . . .
C(6) C(4) C(8) C(7) 148.9(2) ? . . . .
C(6) C(4) C(8) C(9) -87.7(2) ? . . . .
C(1) C(7) C(8) C(4) -36.0(2) ? . . . .
C(1) C(7) C(8) C(9) -158.2(2) ? . . . .
C(4) C(8) C(9) O(2) -88.8(2) ? . . . .
C(4) C(8) C(9) N(2) 89.3(2) ? . . . .
C(7) C(8) C(9) O(2) 29.4(3) ? . . . .
C(7) C(8) C(9) N(2) -152.5(2) ? . . . .
P(1) C(11) C(12) C(13) 179.41(15) ? . . . .
P(1) C(11) C(16) C(15) -178.31(14) ? . . . .
C(12) C(11) C(16) C(15) 2.0(2) ? . . . .
C(16) C(11) C(12) C(13) -0.9(2) ? . . . .
C(11) C(12) C(13) C(14) -0.5(3) ? . . . .
C(12) C(13) C(14) C(15) 0.7(3) ? . . . .
C(13) C(14) C(15) C(16) 0.5(3) ? . . . .
C(14) C(15) C(16) C(11) -1.8(3) ? . . . .
P(1) C(17) C(18) C(19) -172.63(18) ? . . . .
P(1) C(17) C(22) C(21) 173.08(16) ? . . . .
C(18) C(17) C(22) C(21) -0.2(3) ? . . . .
C(22) C(17) C(18) C(19) 0.7(3) ? . . . .
C(17) C(18) C(19) C(20) 0.3(3) ? . . . .
C(18) C(19) C(20) C(21) -1.8(3) ? . . . .
C(19) C(20) C(21) C(22) 2.2(3) ? . . . .
C(20) C(21) C(22) C(17) -1.2(3) ? . . . .
P(1) C(23) C(24) C(25) -176.42(17) ? . . . .
P(1) C(23) C(28) C(27) 175.77(19) ? . . . .
C(24) C(23) C(28) C(27) -1.7(3) ? . . . .
C(28) C(23) C(24) C(25) 1.0(3) ? . . . .
C(23) C(24) C(25) C(26) 0.2(3) ? . . . .
C(24) C(25) C(26) C(27) -0.7(3) ? . . . .
C(25) C(26) C(27) C(28) -0.0(3) ? . . . .
C(26) C(27) C(28) C(23) 1.2(3) ? . . . .
P(1) C(29) C(30) C(31) 178.95(18) ? . . . .
P(1) C(29) C(34) C(33) 179.89(19) ? . . . .
C(30) C(29) C(34) C(33) 0.6(4) ? . . . .
C(34) C(29) C(30) C(31) -1.7(3) ? . . . .
C(29) C(30) C(31) C(32) 1.2(3) ? . . . .
C(30) C(31) C(32) C(33) 0.4(4) ? . . . .
C(31) C(32) C(33) C(34) -1.6(5) ? . . . .
C(32) C(33) C(34) C(29) 1.1(5) ? . . . .
